data_4303302
loop_
_publ_author_name
'Harry Adams'
'Matthew N. Bancroft'
'Michael J. Morris'
'Andrea E. Riddiough'

_publ_contact_author_address
;
  Department of Chemistry
  University of Sheffield
  Sheffield
  S3 7HF
  UK
;
_publ_contact_author_email m.morris@sheffield.ac.uk
_publ_contact_author_fax '0114 222 9346'
_publ_contact_author_name 'Michael J. Morris*'
_publ_contact_author_phone '0114 222 9363'
_publ_section_title
;
Sequential Construction of One, Two, or Three Dithiolene Ligands from
Alkynes and Sulfur in Dinuclear Cyclopentadienyl Molybdenum Complexes
;
_journal_name_full 'Inorganic Chemistry'
_journal_page_first 9557
_journal_page_last 9566
_journal_paper_doi 10.1021/ic901243m
_journal_volume 48
_journal_year 2009
_chemical_formula_sum 'C16 H16 Mo2 O4 S5'
_chemical_formula_weight 624.47
_chemical_name_systematic
; 
 ? 
;
_space_group_IT_number 14
_symmetry_cell_setting monoclinic
_symmetry_space_group_name_Hall '-P 2ybc'
_symmetry_space_group_name_H-M 'P 1 21/c 1'
_atom_sites_solution_hydrogens geom
_atom_sites_solution_primary direct
_atom_sites_solution_secondary difmap
_audit_creation_method SHELXL-97
_cell_angle_alpha 90.00
_cell_angle_beta 94.323(9)
_cell_angle_gamma 90.00
_cell_formula_units_Z 4
_cell_length_a 7.0717(12)
_cell_length_b 25.671(4)
_cell_length_c 11.4625(18)
_cell_measurement_reflns_used 3750
_cell_measurement_temperature 150(2)
_cell_measurement_theta_max 26.94
_cell_measurement_theta_min 2.97
_cell_volume 2075.0(6)
_computing_cell_refinement 'Bruker SAINT'
_computing_data_collection 'Bruker APEX2'
_computing_data_reduction 'Bruker SAINT'
_computing_molecular_graphics 'Bruker SHELXTL'
_computing_publication_material 'Bruker SHELXTL'
_computing_structure_refinement 'SHELXL-97 (Sheldrick, 2008)'
_computing_structure_solution 'SHELXS-97 (Sheldrick, 2008)'
_diffrn_ambient_temperature 150(2)
_diffrn_measured_fraction_theta_full 0.963
_diffrn_measured_fraction_theta_max 0.963
_diffrn_measurement_device_type 'Bruker APEX-II CCD'
_diffrn_measurement_method '\f and \w scans'
_diffrn_radiation_monochromator graphite
_diffrn_radiation_source 'fine-focus sealed tube'
_diffrn_radiation_type MoK\a
_diffrn_radiation_wavelength 0.71073
_diffrn_reflns_av_R_equivalents 0.0739
_diffrn_reflns_av_sigmaI/netI 0.0757
_diffrn_reflns_limit_h_max 9
_diffrn_reflns_limit_h_min -9
_diffrn_reflns_limit_k_max 33
_diffrn_reflns_limit_k_min -33
_diffrn_reflns_limit_l_max 14
_diffrn_reflns_limit_l_min -14
_diffrn_reflns_number 17699
_diffrn_reflns_theta_full 27.68
_diffrn_reflns_theta_max 27.68
_diffrn_reflns_theta_min 2.97
_exptl_absorpt_coefficient_mu 1.732
_exptl_absorpt_correction_T_max 0.9662
_exptl_absorpt_correction_T_min 0.7125
_exptl_absorpt_correction_type multi-scan
_exptl_absorpt_process_details sadabs
_exptl_crystal_colour red
_exptl_crystal_density_diffrn 1.999
_exptl_crystal_density_method 'not measured'
_exptl_crystal_description PLATE
_exptl_crystal_F_000 1232
_exptl_crystal_size_max 0.21
_exptl_crystal_size_mid 0.18
_exptl_crystal_size_min 0.02
_refine_diff_density_max 0.932
_refine_diff_density_min -1.297
_refine_diff_density_rms 0.203
_refine_ls_extinction_method none
_refine_ls_goodness_of_fit_ref 1.018
_refine_ls_hydrogen_treatment constr
_refine_ls_matrix_type full
_refine_ls_number_parameters 246
_refine_ls_number_reflns 4673
_refine_ls_number_restraints 0
_refine_ls_restrained_S_all 1.018
_refine_ls_R_factor_all 0.0726
_refine_ls_R_factor_gt 0.0468
_refine_ls_shift/su_max 0.001
_refine_ls_shift/su_mean 0.000
_refine_ls_structure_factor_coef Fsqd
_refine_ls_weighting_details 'calc w=1/[\s^2^(Fo^2^)+(0.0766P)^2^+0.0000P] where P=(Fo^2^+2Fc^2^)/3'
_refine_ls_weighting_scheme calc
_refine_ls_wR_factor_gt 0.1140
_refine_ls_wR_factor_ref 0.1431
_reflns_number_gt 3272
_reflns_number_total 4855
_reflns_threshold_expression >2sigma(I)
_cod_data_source_file ic901243m_si_001_2.cif
_cod_data_source_block ims370_0m
_cod_depositor_comments
;
The following automatic conversions were performed:
'_symmetry_cell_setting' value 'Monoclinic' changed to 'monoclinic'
according to '/home/saulius/struct/CIF-dictionaries/cif_core.dic'
dictionary named 'cif_core.dic' version 2.4.1 from 2010-06-29.

Automatic conversion script
Id: cif_fix_enum 1527 2010-12-29 10:47:43Z saulius 
;
_cod_database_code 4303302

loop_
_symmetry_equiv_pos_as_xyz
'x, y, z'
'-x, y+1/2, -z+1/2'
'-x, -y, -z'
'x, -y-1/2, z-1/2'

loop_
_atom_site_label
_atom_site_type_symbol
_atom_site_fract_x
_atom_site_fract_y
_atom_site_fract_z
_atom_site_U_iso_or_equiv
_atom_site_adp_type
_atom_site_occupancy
_atom_site_symmetry_multiplicity
_atom_site_calc_flag
_atom_site_refinement_flags
_atom_site_disorder_assembly
_atom_site_disorder_group
Mo1 Mo 0.65195(9) 0.456984(17) 0.75773(4) 0.03105(17) Uani 1 1 d . . .
Mo2 Mo 0.73768(8) 0.571026(17) 0.74604(4) 0.02681(16) Uani 1 1 d . . .
S1 S 0.7558(3) 0.42270(6) 0.60417(15) 0.0476(5) Uani 1 1 d . . .
S2 S 0.8700(3) 0.61096(6) 0.92168(14) 0.0377(4) Uani 1 1 d . . .
S3 S 0.4953(3) 0.63329(6) 0.77719(14) 0.0361(4) Uani 1 1 d . . .
S4 S 0.4541(3) 0.52319(6) 0.69689(15) 0.0382(4) Uani 1 1 d . . .
S5 S 0.8957(3) 0.50076(6) 0.85237(14) 0.0386(4) Uani 1 1 d . . .
O1 O 0.4039(9) 0.72898(17) 0.9964(4) 0.0563(16) Uani 1 1 d . . .
O2 O 0.8970(9) 0.67832(18) 1.1312(4) 0.0519(14) Uani 1 1 d . . .
O3 O 0.4347(13) 0.7567(2) 0.8175(5) 0.089(3) Uani 1 1 d . . .
O4 O 0.8066(11) 0.75065(18) 1.0341(6) 0.082(2) Uani 1 1 d . . .
C1 C 0.5235(16) 0.3738(3) 0.7926(8) 0.066(3) Uani 1 1 d . . .
H1 H 0.5222 0.3468 0.7359 0.079 Uiso 1 1 calc R . .
C2 C 0.6723(16) 0.3844(3) 0.8831(9) 0.072(3) Uani 1 1 d . . .
H2 H 0.7906 0.3669 0.8946 0.086 Uiso 1 1 calc R . .
C3 C 0.6100(19) 0.4246(3) 0.9494(8) 0.075(3) Uani 1 1 d . . .
H3 H 0.6766 0.4395 1.0164 0.090 Uiso 1 1 calc R . .
C4 C 0.4275(15) 0.4402(3) 0.8998(9) 0.064(3) Uani 1 1 d . . .
H4 H 0.3499 0.4667 0.9287 0.076 Uiso 1 1 calc R . .
C5 C 0.3850(14) 0.4103(3) 0.8044(8) 0.066(2) Uani 1 1 d . . .
H5 H 0.2744 0.4140 0.7527 0.079 Uiso 1 1 calc R . .
C6 C 1.0079(12) 0.5964(3) 0.6646(6) 0.0500(19) Uani 1 1 d . . .
H6 H 1.1196 0.6018 0.7145 0.060 Uiso 1 1 calc R . .
C7 C 0.8725(12) 0.6336(2) 0.6371(6) 0.0464(19) Uani 1 1 d . . .
H7 H 0.8742 0.6688 0.6633 0.056 Uiso 1 1 calc R . .
C8 C 0.7280(13) 0.6094(3) 0.5612(6) 0.053(2) Uani 1 1 d . . .
H8 H 0.6147 0.6252 0.5284 0.063 Uiso 1 1 calc R . .
C9 C 0.7865(13) 0.5577(3) 0.5447(6) 0.048(2) Uani 1 1 d . . .
H9 H 0.7193 0.5323 0.4975 0.057 Uiso 1 1 calc R . .
C10 C 0.9581(11) 0.5497(2) 0.6087(6) 0.0404(17) Uani 1 1 d . . .
H10 H 1.0288 0.5182 0.6136 0.049 Uiso 1 1 calc R . .
C11 C 0.7463(10) 0.6686(2) 0.9425(5) 0.0328(14) Uani 1 1 d . . .
C12 C 0.5861(10) 0.6785(2) 0.8782(5) 0.0339(14) Uani 1 1 d . . .
C13 C 0.4656(12) 0.7255(2) 0.8929(6) 0.0415(17) Uani 1 1 d . . .
C15 C 0.3060(14) 0.7757(3) 1.0230(7) 0.061(2) Uani 1 1 d . . .
H15A H 0.3717 0.8058 0.9922 0.091 Uiso 1 1 calc R . .
H15B H 0.3035 0.7792 1.1081 0.091 Uiso 1 1 calc R . .
H15C H 0.1759 0.7743 0.9872 0.091 Uiso 1 1 calc R . .
C17 C 0.8186(12) 0.7043(2) 1.0388(6) 0.0456(18) Uani 1 1 d . . .
C19 C 0.9480(16) 0.7082(4) 1.2352(7) 0.075(3) Uani 1 1 d . . .
H19A H 1.0475 0.7332 1.2192 0.112 Uiso 1 1 calc R . .
H19B H 0.9947 0.6848 1.2983 0.112 Uiso 1 1 calc R . .
H19C H 0.8363 0.7270 1.2587 0.112 Uiso 1 1 calc R . .

loop_
_atom_site_aniso_label
_atom_site_aniso_U_11
_atom_site_aniso_U_22
_atom_site_aniso_U_33
_atom_site_aniso_U_23
_atom_site_aniso_U_13
_atom_site_aniso_U_12
Mo1 0.0363(4) 0.0286(2) 0.0286(3) 0.00006(18) 0.0048(2) 0.0005(2)
Mo2 0.0263(3) 0.0290(2) 0.0250(3) -0.00106(17) 0.0008(2) 0.0002(2)
S1 0.0609(14) 0.0432(8) 0.0410(9) -0.0090(7) 0.0181(10) -0.0031(9)
S2 0.0362(10) 0.0392(7) 0.0366(8) -0.0101(6) -0.0046(8) 0.0031(8)
S3 0.0291(10) 0.0393(7) 0.0390(8) -0.0065(6) -0.0028(8) 0.0044(7)
S4 0.0316(10) 0.0339(7) 0.0479(9) -0.0006(6) -0.0054(8) -0.0014(7)
S5 0.0390(11) 0.0373(7) 0.0378(8) -0.0016(6) -0.0083(8) 0.0058(8)
O1 0.078(5) 0.044(2) 0.050(3) 0.004(2) 0.024(3) 0.016(3)
O2 0.064(4) 0.049(2) 0.041(3) -0.013(2) -0.008(3) -0.009(3)
O3 0.132(7) 0.078(4) 0.059(4) 0.017(3) 0.020(4) 0.056(4)
O4 0.101(6) 0.039(3) 0.099(4) -0.022(3) -0.034(4) 0.000(3)
C1 0.104(8) 0.034(3) 0.065(5) -0.009(3) 0.044(6) -0.027(4)
C2 0.072(7) 0.054(4) 0.093(7) 0.039(5) 0.034(6) 0.015(5)
C3 0.116(10) 0.065(5) 0.049(5) 0.009(4) 0.036(6) -0.017(6)
C4 0.062(7) 0.056(4) 0.078(6) 0.005(4) 0.042(6) 0.002(5)
C5 0.045(6) 0.076(5) 0.077(6) 0.027(5) 0.002(5) -0.021(5)
C6 0.033(4) 0.071(5) 0.048(4) -0.007(3) 0.013(4) -0.021(4)
C7 0.056(5) 0.035(3) 0.050(4) 0.001(3) 0.020(4) -0.016(4)
C8 0.063(6) 0.062(4) 0.034(4) 0.018(3) 0.013(4) 0.010(4)
C9 0.059(6) 0.058(4) 0.027(3) -0.006(3) 0.009(4) -0.012(4)
C10 0.036(4) 0.048(3) 0.039(4) -0.002(3) 0.014(3) 0.004(3)
C11 0.028(4) 0.033(3) 0.036(3) -0.002(2) 0.000(3) 0.001(3)
C12 0.033(4) 0.031(3) 0.038(3) -0.002(2) 0.007(3) 0.000(3)
C13 0.048(5) 0.036(3) 0.041(4) 0.001(3) 0.008(4) 0.007(3)
C15 0.063(6) 0.061(4) 0.059(5) -0.011(4) 0.014(5) 0.022(4)
C17 0.050(5) 0.036(3) 0.050(4) -0.014(3) 0.001(4) -0.010(3)
C19 0.089(8) 0.085(6) 0.049(5) -0.028(4) -0.003(5) -0.024(6)

loop_
_atom_type_symbol
_atom_type_description
_atom_type_scat_dispersion_real
_atom_type_scat_dispersion_imag
_atom_type_scat_source
C C 0.0033 0.0016 'International Tables Vol C Tables 4.2.6.8 and 6.1.1.4'
H H 0.0000 0.0000 'International Tables Vol C Tables 4.2.6.8 and 6.1.1.4'
S S 0.1246 0.1234 'International Tables Vol C Tables 4.2.6.8 and 6.1.1.4'
Mo Mo -1.6832 0.6857 'International Tables Vol C Tables 4.2.6.8 and 6.1.1.4'
O O 0.0106 0.0060 'International Tables Vol C Tables 4.2.6.8 and 6.1.1.4'

loop_
_geom_angle_atom_site_label_1
_geom_angle_atom_site_label_2
_geom_angle_atom_site_label_3
_geom_angle
_geom_angle_site_symmetry_1
_geom_angle_site_symmetry_3
_geom_angle_publ_flag
S1 Mo1 S5 107.53(8) . . ?
S1 Mo1 S4 107.17(8) . . ?
S5 Mo1 S4 101.78(6) . . ?
S1 Mo1 C5 108.1(3) . . ?
S5 Mo1 C5 138.2(3) . . ?
S4 Mo1 C5 88.0(2) . . ?
S1 Mo1 C2 99.6(2) . . ?
S5 Mo1 C2 95.2(3) . . ?
S4 Mo1 C2 141.9(2) . . ?
C5 Mo1 C2 57.7(4) . . ?
S1 Mo1 C1 85.86(18) . . ?
S5 Mo1 C1 130.9(3) . . ?
S4 Mo1 C1 119.4(3) . . ?
C5 Mo1 C1 33.9(3) . . ?
C2 Mo1 C1 35.7(3) . . ?
S1 Mo1 C3 133.3(2) . . ?
S5 Mo1 C3 82.8(3) . . ?
S4 Mo1 C3 115.2(3) . . ?
C5 Mo1 C3 56.7(4) . . ?
C2 Mo1 C3 33.7(3) . . ?
C1 Mo1 C3 57.0(3) . . ?
S1 Mo1 C4 140.2(2) . . ?
S5 Mo1 C4 106.4(3) . . ?
S4 Mo1 C4 85.4(2) . . ?
C5 Mo1 C4 33.2(3) . . ?
C2 Mo1 C4 57.0(3) . . ?
C1 Mo1 C4 56.0(3) . . ?
C3 Mo1 C4 34.7(4) . . ?
S1 Mo1 Mo2 106.33(5) . . ?
S5 Mo1 Mo2 52.19(4) . . ?
S4 Mo1 Mo2 51.57(5) . . ?
C5 Mo1 Mo2 133.1(2) . . ?
C2 Mo1 Mo2 143.0(3) . . ?
C1 Mo1 Mo2 166.3(2) . . ?
C3 Mo1 Mo2 114.9(2) . . ?
C4 Mo1 Mo2 110.7(2) . . ?
C6 Mo2 C7 34.9(3) . . ?
C6 Mo2 C8 58.4(3) . . ?
C7 Mo2 C8 36.1(3) . . ?
C6 Mo2 C10 34.8(2) . . ?
C7 Mo2 C10 58.4(2) . . ?
C8 Mo2 C10 57.9(3) . . ?
C6 Mo2 S4 139.96(19) . . ?
C7 Mo2 S4 127.7(2) . . ?
C8 Mo2 S4 92.1(2) . . ?
C10 Mo2 S4 108.00(19) . . ?
C6 Mo2 C9 57.2(3) . . ?
C7 Mo2 C9 58.4(2) . . ?
C8 Mo2 C9 34.7(2) . . ?
C10 Mo2 C9 33.9(3) . . ?
S4 Mo2 C9 83.0(2) . . ?
C6 Mo2 S2 86.3(2) . . ?
C7 Mo2 S2 90.3(2) . . ?
C8 Mo2 S2 124.6(2) . . ?
C10 Mo2 S2 115.2(2) . . ?
S4 Mo2 S2 133.65(6) . . ?
C9 Mo2 S2 143.4(2) . . ?
C6 Mo2 S3 120.1(2) . . ?
C7 Mo2 S3 86.8(2) . . ?
C8 Mo2 S3 83.1(2) . . ?
C10 Mo2 S3 140.48(18) . . ?
S4 Mo2 S3 77.28(6) . . ?
C9 Mo2 S3 113.5(2) . . ?
S2 Mo2 S3 80.01(6) . . ?
C6 Mo2 S5 92.9(2) . . ?
C7 Mo2 S5 127.4(2) . . ?
C8 Mo2 S5 139.3(2) . . ?
C10 Mo2 S5 81.90(18) . . ?
S4 Mo2 S5 94.81(6) . . ?
C9 Mo2 S5 106.7(2) . . ?
S2 Mo2 S5 75.94(6) . . ?
S3 Mo2 S5 137.48(6) . . ?
C6 Mo2 Mo1 118.4(2) . . ?
C7 Mo2 Mo1 143.66(17) . . ?
C8 Mo2 Mo1 117.5(2) . . ?
C10 Mo2 Mo1 87.09(16) . . ?
S4 Mo2 Mo1 48.48(4) . . ?
C9 Mo2 Mo1 86.97(17) . . ?
S2 Mo2 Mo1 116.74(4) . . ?
S3 Mo2 Mo1 119.82(5) . . ?
S5 Mo2 Mo1 48.08(5) . . ?
C11 S2 Mo2 108.1(2) . . ?
C12 S3 Mo2 108.4(2) . . ?
Mo1 S4 Mo2 79.96(6) . . ?
Mo1 S5 Mo2 79.73(6) . . ?
C13 O1 C15 117.0(5) . . ?
C17 O2 C19 116.9(6) . . ?
C5 C1 C2 106.7(7) . . ?
C5 C1 Mo1 71.7(4) . . ?
C2 C1 Mo1 71.5(4) . . ?
C5 C1 H1 126.7 . . ?
C2 C1 H1 126.7 . . ?
Mo1 C1 H1 121.9 . . ?
C3 C2 C1 107.0(9) . . ?
C3 C2 Mo1 74.7(4) . . ?
C1 C2 Mo1 72.7(4) . . ?
C3 C2 H2 126.5 . . ?
C1 C2 H2 126.5 . . ?
Mo1 C2 H2 118.2 . . ?
C2 C3 C4 107.9(10) . . ?
C2 C3 Mo1 71.6(4) . . ?
C4 C3 Mo1 73.0(5) . . ?
C2 C3 H3 126.0 . . ?
C4 C3 H3 126.0 . . ?
Mo1 C3 H3 121.1 . . ?
C5 C4 C3 107.6(8) . . ?
C5 C4 Mo1 70.8(5) . . ?
C3 C4 Mo1 72.3(4) . . ?
C5 C4 H4 126.2 . . ?
C3 C4 H4 126.2 . . ?
Mo1 C4 H4 122.5 . . ?
C4 C5 C1 110.6(9) . . ?
C4 C5 Mo1 76.1(5) . . ?
C1 C5 Mo1 74.4(5) . . ?
C4 C5 H5 124.7 . . ?
C1 C5 H5 124.7 . . ?
Mo1 C5 H5 116.6 . . ?
C7 C6 C10 110.3(8) . . ?
C7 C6 Mo2 72.6(4) . . ?
C10 C6 Mo2 75.6(4) . . ?
C7 C6 H6 124.9 . . ?
C10 C6 H6 124.9 . . ?
Mo2 C6 H6 118.6 . . ?
C6 C7 C8 106.9(6) . . ?
C6 C7 Mo2 72.4(4) . . ?
C8 C7 Mo2 73.7(4) . . ?
C6 C7 H7 126.5 . . ?
C8 C7 H7 126.5 . . ?
Mo2 C7 H7 119.3 . . ?
C9 C8 C7 106.7(7) . . ?
C9 C8 Mo2 74.6(4) . . ?
C7 C8 Mo2 70.2(4) . . ?
C9 C8 H8 126.6 . . ?
C7 C8 H8 126.6 . . ?
Mo2 C8 H8 120.4 . . ?
C10 C9 C8 108.8(7) . . ?
C10 C9 Mo2 72.2(4) . . ?
C8 C9 Mo2 70.7(3) . . ?
C10 C9 H9 125.6 . . ?
C8 C9 H9 125.6 . . ?
Mo2 C9 H9 123.2 . . ?
C9 C10 C6 107.3(7) . . ?
C9 C10 Mo2 73.9(4) . . ?
C6 C10 Mo2 69.6(4) . . ?
C9 C10 H10 126.3 . . ?
C6 C10 H10 126.3 . . ?
Mo2 C10 H10 121.9 . . ?
C12 C11 C17 121.4(6) . . ?
C12 C11 S2 120.2(5) . . ?
C17 C11 S2 118.3(5) . . ?
C11 C12 C13 124.2(6) . . ?
C11 C12 S3 120.0(5) . . ?
C13 C12 S3 115.6(5) . . ?
O3 C13 O1 124.3(6) . . ?
O3 C13 C12 122.6(6) . . ?
O1 C13 C12 113.1(6) . . ?
O1 C15 H15A 109.5 . . ?
O1 C15 H15B 109.5 . . ?
H15A C15 H15B 109.5 . . ?
O1 C15 H15C 109.5 . . ?
H15A C15 H15C 109.5 . . ?
H15B C15 H15C 109.5 . . ?
O4 C17 O2 123.9(7) . . ?
O4 C17 C11 124.0(7) . . ?
O2 C17 C11 112.1(5) . . ?
O2 C19 H19A 109.5 . . ?
O2 C19 H19B 109.5 . . ?
H19A C19 H19B 109.5 . . ?
O2 C19 H19C 109.5 . . ?
H19A C19 H19C 109.5 . . ?
H19B C19 H19C 109.5 . . ?

loop_
_geom_bond_atom_site_label_1
_geom_bond_atom_site_label_2
_geom_bond_distance
_geom_bond_site_symmetry_2
_geom_bond_publ_flag
Mo1 S1 2.1464(16) . ?
Mo1 S5 2.265(2) . ?
Mo1 S4 2.2770(18) . ?
Mo1 C5 2.332(8) . ?
Mo1 C2 2.350(7) . ?
Mo1 C1 2.366(6) . ?
Mo1 C3 2.388(7) . ?
Mo1 C4 2.398(8) . ?
Mo1 Mo2 2.9948(8) . ?
Mo2 C6 2.285(7) . ?
Mo2 C7 2.287(6) . ?
Mo2 C8 2.333(6) . ?
Mo2 C10 2.362(6) . ?
Mo2 S4 2.3824(19) . ?
Mo2 C9 2.384(6) . ?
Mo2 S2 2.3865(17) . ?
Mo2 S3 2.3900(17) . ?
Mo2 S5 2.4046(17) . ?
S2 C11 1.744(6) . ?
S3 C12 1.729(6) . ?
O1 C13 1.298(8) . ?
O1 C15 1.430(8) . ?
O2 C17 1.336(9) . ?
O2 C19 1.441(9) . ?
O3 C13 1.187(8) . ?
O4 C17 1.194(7) . ?
C1 C5 1.369(13) . ?
C1 C2 1.447(14) . ?
C1 H1 0.9500 . ?
C2 C3 1.374(12) . ?
C2 H2 0.9500 . ?
C3 C4 1.427(15) . ?
C3 H3 0.9500 . ?
C4 C5 1.351(13) . ?
C4 H4 0.9500 . ?
C5 H5 0.9500 . ?
C6 C7 1.372(11) . ?
C6 C10 1.393(10) . ?
C6 H6 0.9500 . ?
C7 C8 1.433(11) . ?
C7 H7 0.9500 . ?
C8 C9 1.409(10) . ?
C8 H8 0.9500 . ?
C9 C10 1.385(11) . ?
C9 H9 0.9500 . ?
C10 H10 0.9500 . ?
C11 C12 1.329(10) . ?
C11 C17 1.495(9) . ?
C12 C13 1.494(9) . ?
C15 H15A 0.9800 . ?
C15 H15B 0.9800 . ?
C15 H15C 0.9800 . ?
C19 H19A 0.9800 . ?
C19 H19B 0.9800 . ?
C19 H19C 0.9800 . ?
